data_7247213
loop_
_publ_author_name
'Pathak, Debabrat'
'Kalita, Bikash Kumar'
'Sarmah, Ashish'
'Sharma, Himanshu'
'Bora, Bidisha'
'Goswami, Tridib K.'
'Sarma, Bipul'

_publ_section_title
;
 Metal-free reusable hollow-spherical triazine microporous organic polymer
 supported quinolines synthesis via hydrogen evolution
;
_journal_issue 19
_journal_name_full 'Green Chemistry'
_journal_page_first 7642
_journal_page_last 7652
_journal_paper_doi 10.1039/D3GC02172F
_journal_volume 25
_journal_year 2023
_chemical_formula_moiety 'C23 H17 N'
_chemical_formula_sum 'C23 H17 N'
_chemical_formula_weight 307.38
_space_group_crystal_system monoclinic
_space_group_IT_number 14
_space_group_name_Hall '-P 2ybc'
_space_group_name_H-M_alt 'P 1 21/c 1'
_atom_sites_solution_hydrogens geom
_atom_sites_solution_primary direct
_audit_creation_method SHELXL-2019/1
_audit_update_record
;
2022-11-16 deposited with the CCDC.	2023-08-11 downloaded from the CCDC.
;
_cell_angle_alpha 90
_cell_angle_beta 98.111(6)
_cell_angle_gamma 90
_cell_formula_units_Z 4
_cell_length_a 14.183(3)
_cell_length_b 12.855(3)
_cell_length_c 8.8411(19)
_cell_measurement_reflns_used 3679
_cell_measurement_temperature 296(2)
_cell_measurement_theta_max 21.25
_cell_measurement_theta_min 2.82
_cell_volume 1595.8(6)
_computing_cell_refinement 'Bruker SAINT'
_computing_data_collection 'Bruker APEX2'
_computing_data_reduction 'Bruker SAINT'
_computing_molecular_graphics 'Bruker SHELXTL'
_computing_publication_material 'Bruker SHELXTL'
_computing_structure_refinement 'SHELXL-2019/1 (Sheldrick, 2019)'
_computing_structure_solution 'SHELXS-97 (Sheldrick 2008)'
_diffrn_ambient_temperature 296(2)
_diffrn_measured_fraction_theta_full 1.000
_diffrn_measured_fraction_theta_max 1.000
_diffrn_measurement_device_type 'Bruker APEX-II CCD'
_diffrn_measurement_method '\f and \w scans'
_diffrn_radiation_type MoK\a
_diffrn_radiation_wavelength 0.71073
_diffrn_reflns_av_R_equivalents 0.0558
_diffrn_reflns_av_unetI/netI 0.0301
_diffrn_reflns_Laue_measured_fraction_full 1.000
_diffrn_reflns_Laue_measured_fraction_max 1.000
_diffrn_reflns_limit_h_max 17
_diffrn_reflns_limit_h_min -16
_diffrn_reflns_limit_k_max 15
_diffrn_reflns_limit_k_min -15
_diffrn_reflns_limit_l_max 10
_diffrn_reflns_limit_l_min -10
_diffrn_reflns_number 30087
_diffrn_reflns_point_group_measured_fraction_full 1.000
_diffrn_reflns_point_group_measured_fraction_max 1.000
_diffrn_reflns_theta_full 25.000
_diffrn_reflns_theta_max 25.994
_diffrn_reflns_theta_min 1.450
_exptl_absorpt_coefficient_mu 0.074
_exptl_absorpt_correction_T_max 0.983
_exptl_absorpt_correction_T_min 0.970
_exptl_absorpt_correction_type multi-scan
_exptl_absorpt_process_details SADABS
_exptl_crystal_colour colourless
_exptl_crystal_density_diffrn 1.279
_exptl_crystal_description block
_exptl_crystal_F_000 648
_exptl_crystal_size_max 0.450
_exptl_crystal_size_mid 0.320
_exptl_crystal_size_min 0.220
_refine_diff_density_max 0.173
_refine_diff_density_min -0.139
_refine_diff_density_rms 0.036
_refine_ls_extinction_coef 0.019(2)
_refine_ls_extinction_expression Fc^*^=kFc[1+0.001xFc^2^\l^3^/sin(2\q)]^-1/4^
_refine_ls_extinction_method 'SHELXL-2019/1 (Sheldrick 2019)'
_refine_ls_goodness_of_fit_ref 1.037
_refine_ls_hydrogen_treatment constr
_refine_ls_matrix_type full
_refine_ls_number_parameters 218
_refine_ls_number_reflns 3136
_refine_ls_number_restraints 0
_refine_ls_restrained_S_all 1.037
_refine_ls_R_factor_all 0.0659
_refine_ls_R_factor_gt 0.0425
_refine_ls_shift/su_max 0.000
_refine_ls_shift/su_mean 0.000
_refine_ls_structure_factor_coef Fsqd
_refine_ls_weighting_details 'w=1/[\s^2^(Fo^2^)+(0.0570P)^2^+0.1818P] where P=(Fo^2^+2Fc^2^)/3'
_refine_ls_weighting_scheme calc
_refine_ls_wR_factor_gt 0.1037
_refine_ls_wR_factor_ref 0.1161
_reflns_Friedel_coverage 0.000
_reflns_number_gt 2265
_reflns_number_total 3136
_reflns_threshold_expression 'I > 2\s(I)'
_cod_data_source_file d3gc02172f2.cif
_cod_data_source_block ASAB22_a
_cod_depositor_comments 'Adding full bibliography for 7247212--7247214.cif.'
_cod_original_cell_volume 1595.7(6)
_cod_original_sg_symbol_H-M 'P 21/c'
_cod_database_code 7247213
_shelx_shelxl_version_number 2019/1
_shelx_space_group_comment
;
The symmetry employed for this shelxl refinement is uniquely defined
by the following loop, which should always be used as a source of
symmetry information in preference to the above space-group names.
They are only intended as comments.
;
_shelx_estimated_absorpt_t_min 0.968
_shelx_estimated_absorpt_t_max 0.984
_exptl_absorpt_special_details SADABS

loop_
_space_group_symop_operation_xyz
'x, y, z'
'-x, y+1/2, -z+1/2'
'-x, -y, -z'
'x, -y-1/2, z-1/2'

loop_
_atom_site_label
_atom_site_type_symbol
_atom_site_fract_x
_atom_site_fract_y
_atom_site_fract_z
_atom_site_U_iso_or_equiv
_atom_site_adp_type
_atom_site_occupancy
_atom_site_site_symmetry_order
_atom_site_calc_flag
_atom_site_refinement_flags_posn
_atom_site_refinement_flags_adp
_atom_site_refinement_flags_occupancy
_atom_site_disorder_assembly
_atom_site_disorder_group
N1 N 0.36855(9) 0.33798(9) 0.51294(14) 0.0407(3) Uani 1 1 d . . . . .
C1 C 0.50479(11) 0.36945(11) 0.38741(17) 0.0400(4) Uani 1 1 d . . . . .
C2 C 0.54999(11) 0.43705(12) 0.29655(17) 0.0421(4) Uani 1 1 d . . . . .
C3 C 0.64638(11) 0.42421(14) 0.28890(19) 0.0520(4) Uani 1 1 d . . . . .
H3 H 0.676764 0.468625 0.228204 0.062 Uiso 1 1 calc R U . . .
C4 C 0.69752(12) 0.34633(15) 0.3703(2) 0.0599(5) Uani 1 1 d . . . . .
H4 H 0.762035 0.338441 0.364099 0.072 Uiso 1 1 calc R U . . .
C5 C 0.65343(13) 0.28007(14) 0.4610(2) 0.0590(5) Uani 1 1 d . . . . .
H5 H 0.688332 0.227893 0.516193 0.071 Uiso 1 1 calc R U . . .
C6 C 0.55763(12) 0.29103(12) 0.46995(19) 0.0500(4) Uani 1 1 d . . . . .
H6 H 0.528071 0.246132 0.531078 0.060 Uiso 1 1 calc R U . . .
C7 C 0.49354(11) 0.52317(13) 0.21353(18) 0.0467(4) Uani 1 1 d . . . . .
H7A H 0.524058 0.544831 0.127191 0.056 Uiso 1 1 calc R U . . .
H7B H 0.492480 0.582355 0.281326 0.056 Uiso 1 1 calc R U . . .
C8 C 0.39217(11) 0.48938(14) 0.15715(18) 0.0480(4) Uani 1 1 d . . . . .
H8A H 0.355817 0.548662 0.113227 0.058 Uiso 1 1 calc R U . . .
H8B H 0.392639 0.437379 0.077754 0.058 Uiso 1 1 calc R U . . .
C9 C 0.34531(10) 0.44514(11) 0.28478(16) 0.0374(4) Uani 1 1 d . . . . .
C10 C 0.40220(10) 0.38369(11) 0.39799(16) 0.0379(4) Uani 1 1 d . . . . .
C11 C 0.25034(10) 0.45828(11) 0.29552(16) 0.0368(3) Uani 1 1 d . . . . .
C12 C 0.21214(10) 0.41079(11) 0.41921(16) 0.0363(3) Uani 1 1 d . . . . .
C13 C 0.27451(10) 0.35196(11) 0.52505(16) 0.0378(4) Uani 1 1 d . . . . .
C14 C 0.11546(11) 0.41760(12) 0.44111(18) 0.0431(4) Uani 1 1 d . . . . .
H14 H 0.072857 0.454331 0.371173 0.052 Uiso 1 1 calc R U . . .
C15 C 0.08377(12) 0.37125(12) 0.56292(19) 0.0491(4) Uani 1 1 d . . . . .
H15 H 0.019889 0.376558 0.575191 0.059 Uiso 1 1 calc R U . . .
C16 C 0.14654(13) 0.31570(13) 0.6698(2) 0.0523(4) Uani 1 1 d . . . . .
H16 H 0.124440 0.285458 0.753696 0.063 Uiso 1 1 calc R U . . .
C17 C 0.23964(12) 0.30575(12) 0.65156(18) 0.0472(4) Uani 1 1 d . . . . .
H17 H 0.280789 0.268296 0.722740 0.057 Uiso 1 1 calc R U . . .
C18 C 0.18725(10) 0.51981(12) 0.17827(16) 0.0391(4) Uani 1 1 d . . . . .
C19 C 0.16816(12) 0.48519(13) 0.02896(18) 0.0505(4) Uani 1 1 d . . . . .
H19 H 0.194271 0.422751 0.001672 0.061 Uiso 1 1 calc R U . . .
C20 C 0.11094(13) 0.54206(15) -0.07982(19) 0.0600(5) Uani 1 1 d . . . . .
H20 H 0.099344 0.518240 -0.180049 0.072 Uiso 1 1 calc R U . . .
C21 C 0.07092(13) 0.63382(14) -0.0408(2) 0.0568(5) Uani 1 1 d . . . . .
H21 H 0.031293 0.671506 -0.113822 0.068 Uiso 1 1 calc R U . . .
C22 C 0.08983(12) 0.66944(13) 0.1065(2) 0.0525(4) Uani 1 1 d . . . . .
H22 H 0.063619 0.732035 0.132969 0.063 Uiso 1 1 calc R U . . .
C23 C 0.14744(11) 0.61310(12) 0.21570(18) 0.0448(4) Uani 1 1 d . . . . .
H23 H 0.159676 0.637951 0.315332 0.054 Uiso 1 1 calc R U . . .

loop_
_atom_site_aniso_label
_atom_site_aniso_U_11
_atom_site_aniso_U_22
_atom_site_aniso_U_33
_atom_site_aniso_U_23
_atom_site_aniso_U_13
_atom_site_aniso_U_12
N1 0.0412(7) 0.0377(7) 0.0424(7) 0.0029(6) 0.0030(6) -0.0002(6)
C1 0.0393(8) 0.0387(8) 0.0411(9) -0.0070(7) 0.0021(7) 0.0024(6)
C2 0.0404(9) 0.0467(9) 0.0390(8) -0.0090(7) 0.0051(7) -0.0005(7)
C3 0.0420(10) 0.0599(10) 0.0549(11) -0.0108(8) 0.0097(8) -0.0025(8)
C4 0.0376(9) 0.0656(12) 0.0759(13) -0.0135(10) 0.0063(9) 0.0073(9)
C5 0.0482(10) 0.0506(10) 0.0748(13) -0.0051(9) -0.0028(9) 0.0124(8)
C6 0.0461(10) 0.0438(9) 0.0585(11) -0.0012(8) 0.0016(8) 0.0041(7)
C7 0.0463(9) 0.0547(9) 0.0401(9) 0.0023(7) 0.0096(7) -0.0030(7)
C8 0.0449(9) 0.0609(10) 0.0384(9) 0.0067(8) 0.0063(7) 0.0013(8)
C9 0.0394(9) 0.0388(8) 0.0334(8) -0.0008(6) 0.0029(6) -0.0006(6)
C10 0.0411(9) 0.0352(7) 0.0365(8) -0.0029(6) 0.0021(7) -0.0013(6)
C11 0.0398(8) 0.0365(8) 0.0328(8) -0.0022(6) 0.0010(6) -0.0006(6)
C12 0.0416(8) 0.0321(7) 0.0347(8) -0.0040(6) 0.0035(6) -0.0026(6)
C13 0.0434(9) 0.0322(7) 0.0371(8) -0.0015(6) 0.0035(7) -0.0025(6)
C14 0.0416(9) 0.0408(8) 0.0468(9) -0.0022(7) 0.0057(7) 0.0009(7)
C15 0.0451(9) 0.0455(9) 0.0593(11) -0.0032(8) 0.0164(8) -0.0046(7)
C16 0.0610(11) 0.0465(9) 0.0522(10) 0.0066(8) 0.0183(9) -0.0054(8)
C17 0.0550(10) 0.0403(8) 0.0459(9) 0.0086(7) 0.0061(8) -0.0026(7)
C18 0.0350(8) 0.0447(8) 0.0371(8) 0.0030(6) 0.0035(6) -0.0015(6)
C19 0.0551(10) 0.0507(10) 0.0431(9) -0.0042(7) -0.0020(8) 0.0076(8)
C20 0.0664(12) 0.0708(12) 0.0389(10) -0.0013(8) -0.0066(8) 0.0086(9)
C21 0.0531(11) 0.0629(11) 0.0510(11) 0.0142(9) -0.0042(8) 0.0093(9)
C22 0.0507(10) 0.0476(9) 0.0585(11) 0.0054(8) 0.0056(8) 0.0086(8)
C23 0.0464(9) 0.0460(9) 0.0416(9) -0.0008(7) 0.0041(7) 0.0030(7)

loop_
_atom_type_symbol
_atom_type_description
_atom_type_scat_dispersion_real
_atom_type_scat_dispersion_imag
_atom_type_scat_source
C C 0.0033 0.0016 'International Tables Vol C Tables 4.2.6.8 and 6.1.1.4'
H H 0.0000 0.0000 'International Tables Vol C Tables 4.2.6.8 and 6.1.1.4'
N N 0.0061 0.0033 'International Tables Vol C Tables 4.2.6.8 and 6.1.1.4'

loop_
_geom_angle_atom_site_label_1
_geom_angle_atom_site_label_2
_geom_angle_atom_site_label_3
_geom_angle
_geom_angle_site_symmetry_1
_geom_angle_site_symmetry_3
_geom_angle_publ_flag
C10 N1 C13 117.72(12) . . ?
C6 C1 C2 119.48(14) . . ?
C6 C1 C10 120.97(14) . . ?
C2 C1 C10 119.53(13) . . ?
C3 C2 C1 119.24(15) . . ?
C3 C2 C7 121.78(15) . . ?
C1 C2 C7 118.97(13) . . ?
C4 C3 C2 120.68(16) . . ?
C4 C3 H3 119.7 . . ?
C2 C3 H3 119.7 . . ?
C5 C4 C3 120.28(16) . . ?
C5 C4 H4 119.9 . . ?
C3 C4 H4 119.9 . . ?
C4 C5 C6 120.10(17) . . ?
C4 C5 H5 120.0 . . ?
C6 C5 H5 120.0 . . ?
C5 C6 C1 120.22(16) . . ?
C5 C6 H6 119.9 . . ?
C1 C6 H6 119.9 . . ?
C2 C7 C8 111.47(13) . . ?
C2 C7 H7A 109.3 . . ?
C8 C7 H7A 109.3 . . ?
C2 C7 H7B 109.3 . . ?
C8 C7 H7B 109.3 . . ?
H7A C7 H7B 108.0 . . ?
C9 C8 C7 111.18(12) . . ?
C9 C8 H8A 109.4 . . ?
C7 C8 H8A 109.4 . . ?
C9 C8 H8B 109.4 . . ?
C7 C8 H8B 109.4 . . ?
H8A C8 H8B 108.0 . . ?
C11 C9 C10 118.75(13) . . ?
C11 C9 C8 123.23(13) . . ?
C10 C9 C8 117.99(13) . . ?
N1 C10 C9 123.68(13) . . ?
N1 C10 C1 117.27(13) . . ?
C9 C10 C1 119.05(13) . . ?
C9 C11 C12 118.88(13) . . ?
C9 C11 C18 120.89(13) . . ?
C12 C11 C18 120.22(13) . . ?
C13 C12 C14 118.10(13) . . ?
C13 C12 C11 117.87(13) . . ?
C14 C12 C11 124.03(13) . . ?
N1 C13 C12 123.09(13) . . ?
N1 C13 C17 117.44(13) . . ?
C12 C13 C17 119.47(14) . . ?
C15 C14 C12 121.06(15) . . ?
C15 C14 H14 119.5 . . ?
C12 C14 H14 119.5 . . ?
C14 C15 C16 120.53(15) . . ?
C14 C15 H15 119.7 . . ?
C16 C15 H15 119.7 . . ?
C17 C16 C15 120.27(15) . . ?
C17 C16 H16 119.9 . . ?
C15 C16 H16 119.9 . . ?
C16 C17 C13 120.53(15) . . ?
C16 C17 H17 119.7 . . ?
C13 C17 H17 119.7 . . ?
C19 C18 C23 118.36(14) . . ?
C19 C18 C11 120.57(13) . . ?
C23 C18 C11 121.07(13) . . ?
C20 C19 C18 120.82(16) . . ?
C20 C19 H19 119.6 . . ?
C18 C19 H19 119.6 . . ?
C21 C20 C19 120.25(16) . . ?
C21 C20 H20 119.9 . . ?
C19 C20 H20 119.9 . . ?
C22 C21 C20 119.53(16) . . ?
C22 C21 H21 120.2 . . ?
C20 C21 H21 120.2 . . ?
C21 C22 C23 120.46(16) . . ?
C21 C22 H22 119.8 . . ?
C23 C22 H22 119.8 . . ?
C22 C23 C18 120.57(15) . . ?
C22 C23 H23 119.7 . . ?
C18 C23 H23 119.7 . . ?

loop_
_geom_bond_atom_site_label_1
_geom_bond_atom_site_label_2
_geom_bond_distance
_geom_bond_site_symmetry_2
_geom_bond_publ_flag
N1 C10 1.3202(18) . ?
N1 C13 1.3649(19) . ?
C1 C6 1.399(2) . ?
C1 C2 1.399(2) . ?
C1 C10 1.482(2) . ?
C2 C3 1.388(2) . ?
C2 C7 1.496(2) . ?
C3 C4 1.378(2) . ?
C3 H3 0.9300 . ?
C4 C5 1.378(3) . ?
C4 H4 0.9300 . ?
C5 C6 1.379(2) . ?
C5 H5 0.9300 . ?
C6 H6 0.9300 . ?
C7 C8 1.517(2) . ?
C7 H7A 0.9700 . ?
C7 H7B 0.9700 . ?
C8 C9 1.500(2) . ?
C8 H8A 0.9700 . ?
C8 H8B 0.9700 . ?
C9 C11 1.374(2) . ?
C9 C10 1.431(2) . ?
C11 C12 1.425(2) . ?
C11 C18 1.496(2) . ?
C12 C13 1.413(2) . ?
C12 C14 1.414(2) . ?
C13 C17 1.416(2) . ?
C14 C15 1.361(2) . ?
C14 H14 0.9300 . ?
C15 C16 1.399(2) . ?
C15 H15 0.9300 . ?
C16 C17 1.359(2) . ?
C16 H16 0.9300 . ?
C17 H17 0.9300 . ?
C18 C19 1.383(2) . ?
C18 C23 1.385(2) . ?
C19 C20 1.378(2) . ?
C19 H19 0.9300 . ?
C20 C21 1.374(3) . ?
C20 H20 0.9300 . ?
C21 C22 1.371(2) . ?
C21 H21 0.9300 . ?
C22 C23 1.379(2) . ?
C22 H22 0.9300 . ?
C23 H23 0.9300 . ?
